data_7242539
loop_
_publ_author_name
'Shu, Yuanhong'
'Ye, Kaiqi'
'Yue, Yuan'
'Sun, Jingbo'
'Wang, Haoran'
'Zhong, Jiangbin'
'Yang, Xiqiao'
'Gao, Hongqiang'
'Lu, Ran'

_publ_section_title
;
 Fluorine as a robust balancer for tuning the reactivity of
 topo-photoreactions of chalcones and the photomechanical effects of
 molecular crystals
;
_journal_issue 34
_journal_name_full CrystEngComm
_journal_page_first 5856
_journal_page_last 5868
_journal_paper_doi 10.1039/D1CE00086A
_journal_volume 23
_journal_year 2021
_chemical_formula_moiety 'C32 H22 F6 O2'
_chemical_formula_sum 'C32 H22 F6 O2'
_chemical_formula_weight 552.49
_space_group_crystal_system monoclinic
_space_group_IT_number 7
_space_group_name_Hall 'P -2yc'
_space_group_name_H-M_alt 'P 1 c 1'
_atom_sites_solution_hydrogens geom
_audit_block_doi 10.5517/ccdc.csd.cc248sw3
_audit_creation_date 2021-03-11
_audit_creation_method
;
Olex2 1.2
(compiled 2018.05.29 svn.r3508 for OlexSys, GUI svn.r5506)
;
_audit_update_record
;
2021-03-11 deposited with the CCDC.	2021-03-26 downloaded from the CCDC.
;
_cell_angle_alpha 90
_cell_angle_beta 107.0840(10)
_cell_angle_gamma 90
_cell_formula_units_Z 2
_cell_length_a 13.6767(5)
_cell_length_b 8.6874(3)
_cell_length_c 11.3310(4)
_cell_measurement_reflns_used 9749
_cell_measurement_temperature 116(2)
_cell_measurement_theta_max 28.286
_cell_measurement_theta_min 2.816
_cell_volume 1286.89(8)
_computing_cell_refinement 'SAINT V8.38A (?, 2016)'
_computing_data_reduction 'SAINT V8.38A (?, 2016)'
_computing_molecular_graphics 'Olex2 (Dolomanov et al., 2009)'
_computing_publication_material 'Olex2 (Dolomanov et al., 2009)'
_computing_structure_refinement 'XL (Sheldrick, 2008)'
_computing_structure_solution 'XS (Sheldrick, 2008)'
_diffrn_ambient_temperature 116.06
_diffrn_measured_fraction_theta_full 0.985
_diffrn_measured_fraction_theta_max 0.984
_diffrn_measurement_device_type 'CCD area detector'
_diffrn_measurement_method 'phi and omega scans'
_diffrn_radiation_type MoK\a
_diffrn_radiation_wavelength 0.71073
_diffrn_reflns_av_R_equivalents 0.0299
_diffrn_reflns_av_unetI/netI 0.0355
_diffrn_reflns_Laue_measured_fraction_full 0.985
_diffrn_reflns_Laue_measured_fraction_max 0.984
_diffrn_reflns_limit_h_max 18
_diffrn_reflns_limit_h_min -15
_diffrn_reflns_limit_k_max 11
_diffrn_reflns_limit_k_min -11
_diffrn_reflns_limit_l_max 14
_diffrn_reflns_limit_l_min -15
_diffrn_reflns_number 16546
_diffrn_reflns_point_group_measured_fraction_full 0.903
_diffrn_reflns_point_group_measured_fraction_max 0.851
_diffrn_reflns_theta_full 25.242
_diffrn_reflns_theta_max 28.302
_diffrn_reflns_theta_min 2.815
_exptl_absorpt_coefficient_mu 0.117
_exptl_absorpt_correction_type none
_exptl_crystal_colour colourless
_exptl_crystal_colour_primary colourless
_exptl_crystal_density_diffrn 1.426
_exptl_crystal_description block
_exptl_crystal_F_000 568
_exptl_crystal_size_max 0.4
_exptl_crystal_size_mid 0.2
_exptl_crystal_size_min 0.2
_refine_diff_density_max 0.401
_refine_diff_density_min -0.447
_refine_diff_density_rms 0.078
_refine_ls_abs_structure_details
;
 Flack x determined using 2024 quotients [(I+)-(I-)]/[(I+)+(I-)]
 (Parsons, Flack and Wagner, Acta Cryst. B69 (2013) 249-259).
;
_refine_ls_abs_structure_Flack 0.0(2)
_refine_ls_extinction_method none
_refine_ls_goodness_of_fit_ref 1.271
_refine_ls_hydrogen_treatment constr
_refine_ls_matrix_type full
_refine_ls_number_parameters 363
_refine_ls_number_reflns 5436
_refine_ls_number_restraints 2
_refine_ls_restrained_S_all 1.271
_refine_ls_R_factor_all 0.0559
_refine_ls_R_factor_gt 0.0542
_refine_ls_shift/su_max 0.000
_refine_ls_shift/su_mean 0.000
_refine_ls_structure_factor_coef Fsqd
_refine_ls_weighting_details 'w=1/[\s^2^(Fo^2^)+2.0837P] where P=(Fo^2^+2Fc^2^)/3'
_refine_ls_weighting_scheme calc
_refine_ls_wR_factor_gt 0.1156
_refine_ls_wR_factor_ref 0.1162
_reflns_Friedel_coverage 0.727
_reflns_Friedel_fraction_full 0.820
_reflns_Friedel_fraction_max 0.717
_reflns_number_gt 5238
_reflns_number_total 5436
_reflns_threshold_expression 'I > 2\s(I)'
_cod_data_source_file d1ce00086a31.cif
_cod_data_source_block D-3FChMe-4
_cod_depositor_comments 'Adding full bibliography for 7242537--7242549.cif.'
_cod_database_code 7242539
_shelx_shelxl_version_number 2014/7
_shelx_space_group_comment
;
The symmetry employed for this shelxl refinement is uniquely defined
by the following loop, which should always be used as a source of
symmetry information in preference to the above space-group names.
They are only intended as comments.
;
_shelx_estimated_absorpt_t_max 0.977
_shelx_estimated_absorpt_t_min 0.955
_olex2_refinement_description
;
1. Fixed Uiso
 At 1.2 times of:
  All C(H) groups
 At 1.5 times of:
  All C(H,H,H) groups
2.a Ternary CH refined with riding coordinates:
 C9(H9), C14(H14), C22(H22), C23(H23)
2.b Aromatic/amide H refined with riding coordinates:
 C8(H8), C11(H11), C15(H15), C16(H16), C20(H20), C21(H21), C24(H24), C25(H25),
 C26(H26), C28(H28), C29(H29), C30(H30)
2.c Idealised Me refined as rotating group:
 C31(H31A,H31B,H31C), C32(H32A,H32B,H32C)
;
_olex2_submission_special_instructions 'No special instructions were received'

loop_
_space_group_symop_operation_xyz
'x, y, z'
'x, -y, z+1/2'

loop_
_atom_site_label
_atom_site_type_symbol
_atom_site_fract_x
_atom_site_fract_y
_atom_site_fract_z
_atom_site_U_iso_or_equiv
_atom_site_adp_type
_atom_site_occupancy
_atom_site_site_symmetry_order
_atom_site_calc_flag
_atom_site_refinement_flags_posn
_atom_site_refinement_flags_adp
_atom_site_refinement_flags_occupancy
_atom_site_disorder_assembly
_atom_site_disorder_group
F1 F 0.3958(2) 1.1420(3) 0.4967(2) 0.0203(6) Uani 1 1 d . . . . .
F2 F 0.7496(2) -0.0592(3) 0.4003(2) 0.0225(6) Uani 1 1 d . . . . .
F3 F 0.6087(2) 0.0934(3) 0.2236(2) 0.0212(6) Uani 1 1 d . . . . .
F4 F 0.7863(2) 0.0211(3) 0.6403(2) 0.0188(6) Uani 1 1 d . . . . .
F5 F 0.2540(2) 1.1685(3) 0.2751(3) 0.0252(7) Uani 1 1 d . . . . .
F6 F 0.2317(2) 0.9411(4) 0.1057(2) 0.0305(7) Uani 1 1 d . . . . .
O1 O 0.3927(2) 0.5734(4) 0.6208(3) 0.0156(6) Uani 1 1 d . . . . .
O2 O 0.6959(2) 0.6077(4) 0.3734(3) 0.0161(6) Uani 1 1 d . . . . .
C1 C 0.7185(3) 0.1034(5) 0.5529(4) 0.0136(9) Uani 1 1 d . . . . .
C2 C 0.6898(3) 0.6192(4) 0.4781(4) 0.0113(8) Uani 1 1 d . . . . .
C3 C 0.5980(3) 0.3110(5) 0.4941(4) 0.0109(8) Uani 1 1 d . . . . .
C4 C 0.6283(3) 0.1409(5) 0.3424(4) 0.0145(9) Uani 1 1 d . . . . .
C5 C 0.7005(3) 0.0601(5) 0.4318(4) 0.0143(8) Uani 1 1 d . . . . .
C6 C 0.7814(3) 0.6426(5) 0.5867(4) 0.0112(8) Uani 1 1 d . . . . .
C7 C 0.3654(3) 0.5501(5) 0.5089(4) 0.0118(8) Uani 1 1 d . . . . .
C8 C 0.5773(3) 0.2657(5) 0.3703(4) 0.0116(8) Uani 1 1 d . . . . .
H8 H 0.5288 0.3203 0.3068 0.014 Uiso 1 1 calc R . . . .
C9 C 0.4909(3) 0.6270(4) 0.3889(3) 0.0086(8) Uani 1 1 d . . . . .
H9 H 0.5082 0.5895 0.3140 0.010 Uiso 1 1 calc R . . . .
C10 C 0.3855(3) 1.0263(5) 0.4143(4) 0.0139(8) Uani 1 1 d . . . . .
C11 C 0.6686(3) 0.2279(5) 0.5853(4) 0.0115(8) Uani 1 1 d . . . . .
H11 H 0.6825 0.2564 0.6696 0.014 Uiso 1 1 calc R . . . .
C12 C 0.4342(3) 0.7780(5) 0.3590(4) 0.0106(8) Uani 1 1 d . . . . .
C13 C 0.2596(3) 0.5874(4) 0.4325(4) 0.0113(8) Uani 1 1 d . . . . .
C14 C 0.5863(3) 0.6121(5) 0.5022(3) 0.0091(8) Uani 1 1 d . . . . .
H14 H 0.5832 0.6882 0.5672 0.011 Uiso 1 1 calc R . . . .
C15 C 0.4460(3) 0.8964(5) 0.4452(4) 0.0110(8) Uani 1 1 d . . . . .
H15 H 0.4950 0.8879 0.5241 0.013 Uiso 1 1 calc R . . . .
C16 C 0.7770(3) 0.6299(5) 0.7068(4) 0.0156(9) Uani 1 1 d . . . . .
H16 H 0.7151 0.5991 0.7217 0.019 Uiso 1 1 calc R . . . .
C17 C 0.3031(4) 0.9245(6) 0.2164(4) 0.0199(10) Uani 1 1 d . . . . .
C18 C 0.9524(4) 0.7120(6) 0.7869(4) 0.0203(10) Uani 1 1 d . . . . .
C19 C 0.3134(3) 1.0424(5) 0.3018(4) 0.0169(9) Uani 1 1 d . . . . .
C20 C 0.2199(3) 0.5393(5) 0.3092(4) 0.0134(8) Uani 1 1 d . . . . .
H20 H 0.2602 0.4772 0.2725 0.016 Uiso 1 1 calc R . . . .
C21 C 0.8737(3) 0.6870(5) 0.5658(4) 0.0142(8) Uani 1 1 d . . . . .
H21 H 0.8788 0.6920 0.4841 0.017 Uiso 1 1 calc R . . . .
C22 C 0.5466(3) 0.4491(4) 0.5309(4) 0.0094(8) Uani 1 1 d . . . . .
H22 H 0.5457 0.4418 0.6186 0.011 Uiso 1 1 calc R . . . .
C23 C 0.4392(3) 0.4908(5) 0.4428(4) 0.0104(8) Uani 1 1 d . . . . .
H23 H 0.4094 0.4086 0.3809 0.012 Uiso 1 1 calc R . . . .
C24 C 0.3626(3) 0.7945(5) 0.2421(4) 0.0143(9) Uani 1 1 d . . . . .
H24 H 0.3555 0.7165 0.1814 0.017 Uiso 1 1 calc R . . . .
C25 C 0.9576(3) 0.7235(6) 0.6659(4) 0.0199(10) Uani 1 1 d . . . . .
H25 H 1.0193 0.7568 0.6517 0.024 Uiso 1 1 calc R . . . .
C26 C 0.1988(4) 0.6797(6) 0.4836(4) 0.0187(9) Uani 1 1 d . . . . .
H26 H 0.2244 0.7132 0.5668 0.022 Uiso 1 1 calc R . . . .
C27 C 0.0620(4) 0.6747(6) 0.2916(4) 0.0204(10) Uani 1 1 d . . . . .
C28 C 0.8626(3) 0.6619(6) 0.8062(4) 0.0190(10) Uani 1 1 d . . . . .
H28 H 0.8591 0.6490 0.8881 0.023 Uiso 1 1 calc R . . . .
C29 C 0.1014(4) 0.7228(6) 0.4139(4) 0.0227(10) Uani 1 1 d . . . . .
H29 H 0.0610 0.7857 0.4499 0.027 Uiso 1 1 calc R . . . .
C30 C 0.1219(3) 0.5826(5) 0.2413(4) 0.0186(9) Uani 1 1 d . . . . .
H30 H 0.0954 0.5482 0.1584 0.022 Uiso 1 1 calc R . . . .
C31 C -0.0448(4) 0.7225(7) 0.2162(5) 0.0300(12) Uani 1 1 d . . . . .
H31A H -0.0836 0.7559 0.2718 0.045 Uiso 1 1 calc GR . . . .
H31B H -0.0795 0.6350 0.1668 0.045 Uiso 1 1 calc GR . . . .
H31C H -0.0402 0.8077 0.1613 0.045 Uiso 1 1 calc GR . . . .
C32 C 1.0446(4) 0.7532(7) 0.8947(5) 0.0307(12) Uani 1 1 d . . . . .
H32A H 1.0888 0.6627 0.9188 0.046 Uiso 1 1 calc GR . . . .
H32B H 1.0215 0.7869 0.9647 0.046 Uiso 1 1 calc GR . . . .
H32C H 1.0829 0.8365 0.8703 0.046 Uiso 1 1 calc GR . . . .

loop_
_atom_site_aniso_label
_atom_site_aniso_U_11
_atom_site_aniso_U_22
_atom_site_aniso_U_33
_atom_site_aniso_U_23
_atom_site_aniso_U_13
_atom_site_aniso_U_12
F1 0.0284(15) 0.0129(12) 0.0214(14) -0.0064(11) 0.0100(12) -0.0001(11)
F2 0.0308(16) 0.0156(13) 0.0206(14) -0.0001(11) 0.0065(12) 0.0112(12)
F3 0.0318(16) 0.0196(14) 0.0109(12) -0.0015(11) 0.0042(11) 0.0107(12)
F4 0.0192(14) 0.0165(13) 0.0168(12) 0.0038(11) -0.0008(11) 0.0075(11)
F5 0.0325(17) 0.0195(14) 0.0229(14) 0.0058(12) 0.0070(13) 0.0133(12)
F6 0.0353(18) 0.0291(16) 0.0166(14) 0.0003(12) -0.0084(12) 0.0143(14)
O1 0.0145(16) 0.0208(16) 0.0111(14) 0.0010(12) 0.0032(12) 0.0026(12)
O2 0.0170(16) 0.0206(15) 0.0119(15) -0.0021(12) 0.0062(13) -0.0016(13)
C1 0.010(2) 0.0111(19) 0.018(2) 0.0033(17) 0.0016(17) 0.0008(16)
C2 0.011(2) 0.0053(18) 0.017(2) 0.0034(16) 0.0034(17) 0.0025(15)
C3 0.010(2) 0.0101(19) 0.015(2) -0.0009(15) 0.0064(16) -0.0019(15)
C4 0.019(2) 0.014(2) 0.0109(19) 0.0008(16) 0.0038(17) -0.0004(17)
C5 0.016(2) 0.0077(18) 0.020(2) -0.0010(16) 0.0055(17) -0.0030(16)
C6 0.012(2) 0.0066(17) 0.0137(19) 0.0012(15) 0.0012(16) 0.0015(15)
C7 0.011(2) 0.0071(17) 0.017(2) 0.0027(15) 0.0042(16) -0.0008(15)
C8 0.010(2) 0.0116(19) 0.0116(19) 0.0040(15) 0.0009(16) 0.0023(15)
C9 0.011(2) 0.0083(18) 0.0072(18) 0.0002(14) 0.0029(15) 0.0011(15)
C10 0.020(2) 0.0087(18) 0.017(2) -0.0031(16) 0.0111(18) -0.0026(16)
C11 0.016(2) 0.0106(18) 0.0081(18) 0.0020(15) 0.0033(16) -0.0020(16)
C12 0.010(2) 0.0093(18) 0.0134(19) 0.0036(15) 0.0054(16) 0.0017(15)
C13 0.012(2) 0.0078(17) 0.014(2) 0.0039(15) 0.0050(16) 0.0005(16)
C14 0.0107(19) 0.0100(18) 0.0063(17) -0.0006(14) 0.0019(15) 0.0016(15)
C15 0.013(2) 0.0126(19) 0.0065(18) -0.0006(15) 0.0019(15) -0.0018(16)
C16 0.014(2) 0.016(2) 0.018(2) 0.0025(17) 0.0064(17) 0.0034(17)
C17 0.024(3) 0.022(2) 0.012(2) 0.0042(18) 0.0020(18) 0.0002(19)
C18 0.014(2) 0.024(2) 0.018(2) -0.0026(19) -0.0014(18) 0.0007(19)
C19 0.017(2) 0.016(2) 0.020(2) 0.0054(17) 0.0077(18) 0.0019(17)
C20 0.015(2) 0.0132(19) 0.013(2) -0.0010(17) 0.0063(17) 0.0004(17)
C21 0.017(2) 0.013(2) 0.014(2) 0.0044(16) 0.0063(17) 0.0063(17)
C22 0.0094(19) 0.0100(18) 0.0090(18) 0.0009(15) 0.0030(15) -0.0005(15)
C23 0.012(2) 0.0110(19) 0.0073(18) 0.0020(15) 0.0010(15) -0.0018(15)
C24 0.015(2) 0.012(2) 0.013(2) -0.0008(16) 0.0005(17) 0.0015(16)
C25 0.011(2) 0.024(2) 0.025(2) 0.003(2) 0.0066(19) 0.0001(18)
C26 0.020(2) 0.026(2) 0.011(2) 0.0014(18) 0.0062(18) 0.0040(19)
C27 0.012(2) 0.025(2) 0.023(2) 0.009(2) 0.0039(19) 0.0020(19)
C28 0.019(2) 0.024(2) 0.013(2) 0.0008(17) 0.0033(18) 0.0015(19)
C29 0.018(2) 0.027(3) 0.024(2) 0.001(2) 0.009(2) 0.008(2)
C30 0.018(2) 0.024(2) 0.011(2) 0.0013(18) -0.0009(17) -0.0045(19)
C31 0.016(2) 0.044(3) 0.026(3) 0.006(2) 0.000(2) 0.006(2)
C32 0.018(3) 0.053(4) 0.018(2) -0.005(2) 0.000(2) -0.001(2)

loop_
_atom_type_symbol
_atom_type_description
_atom_type_scat_dispersion_real
_atom_type_scat_dispersion_imag
_atom_type_scat_source
C C 0.0033 0.0016 'International Tables Vol C Tables 4.2.6.8 and 6.1.1.4'
H H 0.0000 0.0000 'International Tables Vol C Tables 4.2.6.8 and 6.1.1.4'
F F 0.0171 0.0103 'International Tables Vol C Tables 4.2.6.8 and 6.1.1.4'
O O 0.0106 0.0060 'International Tables Vol C Tables 4.2.6.8 and 6.1.1.4'

loop_
_geom_angle_atom_site_label_1
_geom_angle_atom_site_label_2
_geom_angle_atom_site_label_3
_geom_angle
_geom_angle_site_symmetry_1
_geom_angle_site_symmetry_3
_geom_angle_publ_flag
F4 C1 C5 118.1(4) . . ?
F4 C1 C11 120.5(4) . . ?
C5 C1 C11 121.4(4) . . ?
O2 C2 C6 122.2(4) . . ?
O2 C2 C14 120.4(4) . . ?
C6 C2 C14 117.3(3) . . ?
C8 C3 C22 121.7(4) . . ?
C11 C3 C8 119.3(4) . . ?
C11 C3 C22 119.0(4) . . ?
F3 C4 C5 117.6(4) . . ?
F3 C4 C8 120.2(4) . . ?
C8 C4 C5 122.3(4) . . ?
F2 C5 C1 121.4(4) . . ?
F2 C5 C4 120.3(4) . . ?
C1 C5 C4 118.3(4) . . ?
C16 C6 C2 122.2(4) . . ?
C16 C6 C21 119.2(4) . . ?
C21 C6 C2 118.6(4) . . ?
O1 C7 C13 120.9(4) . . ?
O1 C7 C23 121.5(4) . . ?
C13 C7 C23 117.5(4) . . ?
C3 C8 H8 120.5 . . ?
C4 C8 C3 119.0(4) . . ?
C4 C8 H8 120.5 . . ?
C12 C9 H9 109.1 . . ?
C12 C9 C14 120.8(3) . . ?
C12 C9 C23 118.3(3) . . ?
C14 C9 H9 109.1 . . ?
C14 C9 C23 88.9(3) . . ?
C23 C9 H9 109.1 . . ?
F1 C10 C15 120.0(4) . . ?
F1 C10 C19 117.8(4) . . ?
C19 C10 C15 122.1(4) . . ?
C1 C11 C3 119.8(4) . . ?
C1 C11 H11 120.1 . . ?
C3 C11 H11 120.1 . . ?
C15 C12 C9 122.5(4) . . ?
C15 C12 C24 119.4(4) . . ?
C24 C12 C9 118.0(4) . . ?
C20 C13 C7 122.7(4) . . ?
C26 C13 C7 118.7(4) . . ?
C26 C13 C20 118.6(4) . . ?
C2 C14 C9 116.8(3) . . ?
C2 C14 H14 110.4 . . ?
C2 C14 C22 117.8(3) . . ?
C9 C14 H14 110.4 . . ?
C9 C14 C22 89.4(3) . . ?
C22 C14 H14 110.4 . . ?
C10 C15 C12 119.2(4) . . ?
C10 C15 H15 120.4 . . ?
C12 C15 H15 120.4 . . ?
C6 C16 H16 119.7 . . ?
C6 C16 C28 120.7(4) . . ?
C28 C16 H16 119.7 . . ?
F6 C17 C19 117.7(4) . . ?
F6 C17 C24 120.4(4) . . ?
C24 C17 C19 121.8(4) . . ?
C25 C18 C32 120.2(4) . . ?
C28 C18 C25 118.8(4) . . ?
C28 C18 C32 120.9(4) . . ?
F5 C19 C10 120.9(4) . . ?
F5 C19 C17 120.9(4) . . ?
C10 C19 C17 118.1(4) . . ?
C13 C20 H20 120.0 . . ?
C30 C20 C13 120.0(4) . . ?
C30 C20 H20 120.0 . . ?
C6 C21 H21 120.3 . . ?
C25 C21 C6 119.5(4) . . ?
C25 C21 H21 120.3 . . ?
C3 C22 C14 116.0(3) . . ?
C3 C22 H22 111.5 . . ?
C3 C22 C23 115.8(3) . . ?
C14 C22 H22 111.5 . . ?
C23 C22 C14 88.6(3) . . ?
C23 C22 H22 111.5 . . ?
C7 C23 C9 112.0(3) . . ?
C7 C23 C22 113.8(3) . . ?
C7 C23 H23 113.4 . . ?
C9 C23 H23 113.4 . . ?
C22 C23 C9 88.6(3) . . ?
C22 C23 H23 113.4 . . ?
C12 C24 H24 120.3 . . ?
C17 C24 C12 119.3(4) . . ?
C17 C24 H24 120.3 . . ?
C18 C25 H25 119.5 . . ?
C21 C25 C18 121.0(4) . . ?
C21 C25 H25 119.5 . . ?
C13 C26 H26 119.7 . . ?
C29 C26 C13 120.6(4) . . ?
C29 C26 H26 119.7 . . ?
C29 C27 C31 120.3(5) . . ?
C30 C27 C29 118.7(4) . . ?
C30 C27 C31 121.0(4) . . ?
C16 C28 H28 119.7 . . ?
C18 C28 C16 120.7(4) . . ?
C18 C28 H28 119.7 . . ?
C26 C29 C27 120.7(4) . . ?
C26 C29 H29 119.6 . . ?
C27 C29 H29 119.6 . . ?
C20 C30 H30 119.3 . . ?
C27 C30 C20 121.4(4) . . ?
C27 C30 H30 119.3 . . ?
C27 C31 H31A 109.5 . . ?
C27 C31 H31B 109.5 . . ?
C27 C31 H31C 109.5 . . ?
H31A C31 H31B 109.5 . . ?
H31A C31 H31C 109.5 . . ?
H31B C31 H31C 109.5 . . ?
C18 C32 H32A 109.5 . . ?
C18 C32 H32B 109.5 . . ?
C18 C32 H32C 109.5 . . ?
H32A C32 H32B 109.5 . . ?
H32A C32 H32C 109.5 . . ?
H32B C32 H32C 109.5 . . ?

loop_
_geom_bond_atom_site_label_1
_geom_bond_atom_site_label_2
_geom_bond_distance
_geom_bond_site_symmetry_2
_geom_bond_publ_flag
F1 C10 1.351(5) . ?
F2 C5 1.339(5) . ?
F3 C4 1.357(5) . ?
F4 C1 1.346(5) . ?
F5 C19 1.344(5) . ?
F6 C17 1.352(5) . ?
O1 C7 1.228(5) . ?
O2 C2 1.218(5) . ?
C1 C5 1.374(6) . ?
C1 C11 1.385(6) . ?
C2 C6 1.489(6) . ?
C2 C14 1.519(6) . ?
C3 C8 1.404(6) . ?
C3 C11 1.392(6) . ?
C3 C22 1.510(5) . ?
C4 C5 1.381(6) . ?
C4 C8 1.375(6) . ?
C6 C16 1.385(6) . ?
C6 C21 1.405(6) . ?
C7 C13 1.488(6) . ?
C7 C23 1.513(6) . ?
C8 H8 0.9500 . ?
C9 H9 1.0000 . ?
C9 C12 1.512(5) . ?
C9 C14 1.543(5) . ?
C9 C23 1.590(5) . ?
C10 C15 1.382(6) . ?
C10 C19 1.371(6) . ?
C11 H11 0.9500 . ?
C12 C15 1.394(6) . ?
C12 C24 1.404(6) . ?
C13 C20 1.405(6) . ?
C13 C26 1.397(6) . ?
C14 H14 1.0000 . ?
C14 C22 1.584(5) . ?
C15 H15 0.9500 . ?
C16 H16 0.9500 . ?
C16 C28 1.393(6) . ?
C17 C19 1.387(7) . ?
C17 C24 1.372(6) . ?
C18 C25 1.397(7) . ?
C18 C28 1.380(7) . ?
C18 C32 1.518(6) . ?
C20 H20 0.9500 . ?
C20 C30 1.388(6) . ?
C21 H21 0.9500 . ?
C21 C25 1.393(6) . ?
C22 H22 1.0000 . ?
C22 C23 1.557(6) . ?
C23 H23 1.0000 . ?
C24 H24 0.9500 . ?
C25 H25 0.9500 . ?
C26 H26 0.9500 . ?
C26 C29 1.385(7) . ?
C27 C29 1.396(7) . ?
C27 C30 1.382(7) . ?
C27 C31 1.517(6) . ?
C28 H28 0.9500 . ?
C29 H29 0.9500 . ?
C30 H30 0.9500 . ?
C31 H31A 0.9800 . ?
C31 H31B 0.9800 . ?
C31 H31C 0.9800 . ?
C32 H32A 0.9800 . ?
C32 H32B 0.9800 . ?
C32 H32C 0.9800 . ?
